data_7210537
loop_
_publ_author_name
'Li, Yu'
'Song, Datong'

_publ_section_title
;
 Syntheses, structures and luminescent properties of decorated lanthanide
 metal-organic frameworks of (E)-4,4'-(ethene-1,2-diyl)dibenzoic acids
;
_journal_issue 6
_journal_name_full CrystEngComm
_journal_page_first 1821
_journal_page_last 1830
_journal_paper_doi 10.1039/c0ce00750a
_journal_volume 13
_journal_year 2011
_chemical_formula_sum 'C20 H20 O4'
_chemical_formula_weight 324.36
_chemical_name_systematic
;
?
;
_space_group_IT_number 15
_symmetry_cell_setting monoclinic
_symmetry_space_group_name_Hall '-C 2yc'
_symmetry_space_group_name_H-M 'C 1 2/c 1'
_atom_sites_solution_hydrogens geom
_atom_sites_solution_primary direct
_atom_sites_solution_secondary difmap
_audit_creation_method SHELXL-97
_cell_angle_alpha 90.00
_cell_angle_beta 91.585(5)
_cell_angle_gamma 90.00
_cell_formula_units_Z 4
_cell_length_a 12.4169(6)
_cell_length_b 9.8259(6)
_cell_length_c 14.0212(9)
_cell_measurement_reflns_used 20362
_cell_measurement_temperature 150(2)
_cell_measurement_theta_max 32.01
_cell_measurement_theta_min 2.64
_cell_volume 1710.03(17)
_computing_structure_refinement 'SHELXL-97 (Sheldrick, 2008)'
_computing_structure_solution 'SHELXS-97 (Sheldrick, 2008)'
_diffrn_ambient_temperature 150(2)
_diffrn_measured_fraction_theta_full 0.990
_diffrn_measured_fraction_theta_max 0.990
_diffrn_radiation_monochromator graphite
_diffrn_radiation_source 'fine-focus sealed tube'
_diffrn_radiation_type MoK\a
_diffrn_radiation_wavelength 0.71073
_diffrn_reflns_av_R_equivalents 0.0711
_diffrn_reflns_av_sigmaI/netI 0.0694
_diffrn_reflns_limit_h_max 11
_diffrn_reflns_limit_h_min -18
_diffrn_reflns_limit_k_max 14
_diffrn_reflns_limit_k_min -14
_diffrn_reflns_limit_l_max 20
_diffrn_reflns_limit_l_min -20
_diffrn_reflns_number 20362
_diffrn_reflns_theta_full 32.01
_diffrn_reflns_theta_max 32.01
_diffrn_reflns_theta_min 2.64
_exptl_absorpt_coefficient_mu 0.087
_exptl_absorpt_correction_T_max 0.7768
_exptl_absorpt_correction_T_min 0.6529
_exptl_absorpt_correction_type multi-scan
_exptl_absorpt_process_details 'Bruker Apex 2'
_exptl_crystal_colour colorless
_exptl_crystal_density_diffrn 1.260
_exptl_crystal_density_method 'not measured'
_exptl_crystal_description needle
_exptl_crystal_F_000 688
_exptl_crystal_size_max 0.40
_exptl_crystal_size_mid 0.10
_exptl_crystal_size_min 0.10
_refine_diff_density_max 0.306
_refine_diff_density_min -0.247
_refine_diff_density_rms 0.050
_refine_ls_extinction_method none
_refine_ls_goodness_of_fit_ref 0.967
_refine_ls_hydrogen_treatment constr
_refine_ls_matrix_type full
_refine_ls_number_parameters 110
_refine_ls_number_reflns 2945
_refine_ls_number_restraints 0
_refine_ls_restrained_S_all 0.967
_refine_ls_R_factor_all 0.1338
_refine_ls_R_factor_gt 0.0517
_refine_ls_shift/su_max 0.000
_refine_ls_shift/su_mean 0.000
_refine_ls_structure_factor_coef Fsqd
_refine_ls_weighting_details 'calc w=1/[\s^2^(Fo^2^)+(0.0494P)^2^+0.8525P] where P=(Fo^2^+2Fc^2^)/3'
_refine_ls_weighting_scheme calc
_refine_ls_wR_factor_gt 0.1041
_refine_ls_wR_factor_ref 0.1332
_reflns_number_gt 1498
_reflns_number_total 2945
_reflns_threshold_expression >2sigma(I)
_cod_data_source_file c0ce00750a.txt
_cod_data_source_block 2a
_cod_original_sg_symbol_H-M C2/c
_cod_database_code 7210537

loop_
_symmetry_equiv_pos_as_xyz
'x, y, z'
'-x, y, -z+1/2'
'x+1/2, y+1/2, z'
'-x+1/2, y+1/2, -z+1/2'
'-x, -y, -z'
'x, -y, z-1/2'
'-x+1/2, -y+1/2, -z'
'x+1/2, -y+1/2, z-1/2'

loop_
_atom_site_label
_atom_site_type_symbol
_atom_site_fract_x
_atom_site_fract_y
_atom_site_fract_z
_atom_site_U_iso_or_equiv
_atom_site_adp_type
_atom_site_occupancy
_atom_site_symmetry_multiplicity
_atom_site_calc_flag
_atom_site_refinement_flags
C1 C 0.13859(12) 0.8223(2) 0.42431(13) 0.0412(5) Uani 1 1 d .
H1A H 0.1660 0.7302 0.4365 0.062 Uiso 1 1 calc R
H1B H 0.1497 0.8781 0.4817 0.062 Uiso 1 1 calc R
H1C H 0.1772 0.8629 0.3713 0.062 Uiso 1 1 calc R
C2 C -0.02212(12) 0.93647(17) 0.38151(11) 0.0285(4) Uani 1 1 d .
C3 C -0.13909(11) 0.92423(15) 0.35846(10) 0.0242(3) Uani 1 1 d .
C4 C -0.19860(11) 0.81082(16) 0.38442(11) 0.0263(3) Uani 1 1 d .
H4A H -0.1640 0.7365 0.4159 0.032 Uiso 1 1 calc R
C5 C -0.30879(12) 0.80625(16) 0.36424(11) 0.0278(3) Uani 1 1 d .
H5A H -0.3493 0.7297 0.3839 0.033 Uiso 1 1 calc R
C6 C -0.36066(11) 0.91225(16) 0.31556(10) 0.0245(3) Uani 1 1 d .
C7 C -0.29971(12) 1.02499(17) 0.28939(11) 0.0286(4) Uani 1 1 d .
H7A H -0.3337 1.0982 0.2561 0.034 Uiso 1 1 calc R
C8 C -0.19030(12) 1.03150(16) 0.31126(12) 0.0291(4) Uani 1 1 d .
H8A H -0.1502 1.1096 0.2939 0.035 Uiso 1 1 calc R
C9 C -0.47941(11) 0.90769(16) 0.29456(11) 0.0256(3) Uani 1 1 d .
C10 C -0.54680(13) 0.9026(2) 0.38238(12) 0.0389(5) Uani 1 1 d .
H10A H -0.6218 0.8824 0.3637 0.058 Uiso 1 1 calc R
H10B H -0.5433 0.9907 0.4151 0.058 Uiso 1 1 calc R
H10C H -0.5192 0.8313 0.4254 0.058 Uiso 1 1 calc R
O1 O 0.02464(8) 0.81588(11) 0.39983(8) 0.0334(3) Uani 1 1 d .
O2 O 0.02634(9) 1.04259(13) 0.38415(10) 0.0427(3) Uani 1 1 d .

loop_
_atom_site_aniso_label
_atom_site_aniso_U_11
_atom_site_aniso_U_22
_atom_site_aniso_U_33
_atom_site_aniso_U_23
_atom_site_aniso_U_13
_atom_site_aniso_U_12
C1 0.0189(8) 0.0598(13) 0.0447(11) -0.0020(9) -0.0045(7) 0.0051(7)
C2 0.0211(7) 0.0353(9) 0.0291(8) -0.0010(7) 0.0002(6) -0.0033(6)
C3 0.0204(7) 0.0271(8) 0.0250(8) -0.0033(6) -0.0007(5) -0.0027(6)
C4 0.0226(7) 0.0266(8) 0.0295(8) 0.0019(7) -0.0048(6) -0.0007(6)
C5 0.0228(7) 0.0273(8) 0.0329(9) 0.0016(7) -0.0037(6) -0.0063(6)
C6 0.0213(7) 0.0287(8) 0.0233(8) -0.0028(6) -0.0026(5) -0.0018(6)
C7 0.0261(8) 0.0290(9) 0.0305(9) 0.0032(7) -0.0048(6) 0.0006(6)
C8 0.0253(8) 0.0281(9) 0.0337(9) 0.0040(7) -0.0009(6) -0.0066(6)
C9 0.0193(7) 0.0300(9) 0.0275(8) 0.0003(7) -0.0024(5) -0.0007(6)
C10 0.0236(8) 0.0644(13) 0.0284(9) 0.0015(8) -0.0022(6) 0.0000(8)
O1 0.0197(5) 0.0388(7) 0.0413(7) -0.0021(5) -0.0047(4) 0.0020(5)
O2 0.0261(6) 0.0415(8) 0.0601(9) 0.0047(6) -0.0047(5) -0.0118(5)

loop_
_atom_type_symbol
_atom_type_description
_atom_type_scat_dispersion_real
_atom_type_scat_dispersion_imag
_atom_type_scat_source
C C 0.0033 0.0016 'International Tables Vol C Tables 4.2.6.8 and 6.1.1.4'
H H 0.0000 0.0000 'International Tables Vol C Tables 4.2.6.8 and 6.1.1.4'
O O 0.0106 0.0060 'International Tables Vol C Tables 4.2.6.8 and 6.1.1.4'

loop_
_geom_angle_atom_site_label_1
_geom_angle_atom_site_label_2
_geom_angle_atom_site_label_3
_geom_angle
_geom_angle_site_symmetry_1
O2 C2 O1 123.09(14) .
O2 C2 C3 124.20(15) .
O1 C2 C3 112.70(13) .
C8 C3 C4 119.53(13) .
C8 C3 C2 118.33(13) .
C4 C3 C2 122.12(14) .
C5 C4 C3 119.97(14) .
C4 C5 C6 120.97(14) .
C5 C6 C7 118.37(13) .
C5 C6 C9 120.91(13) .
C7 C6 C9 120.69(14) .
C8 C7 C6 120.90(14) .
C7 C8 C3 120.22(14) .
C9 C9 C6 122.22(17) 2_455
C9 C9 C10 123.81(17) 2_455
C6 C9 C10 113.97(13) .
C2 O1 C1 114.95(13) .

loop_
_geom_bond_atom_site_label_1
_geom_bond_atom_site_label_2
_geom_bond_distance
_geom_bond_site_symmetry_2
C1 O1 1.4481(18) .
C2 O2 1.2040(19) .
C2 O1 1.3411(19) .
C2 C3 1.484(2) .
C3 C8 1.389(2) .
C3 C4 1.391(2) .
C4 C5 1.390(2) .
C5 C6 1.393(2) .
C6 C7 1.396(2) .
C6 C9 1.4962(19) .
C7 C8 1.386(2) .
C9 C9 1.337(3) 2_455
C9 C10 1.509(2) .
